data_1565049
loop_
_publ_author_name
'Beucher, Helene'
'Schoergenhumer, Johannes'
'Merino, Est\'ibaliz'
'Nevado, Cristina'

_publ_section_title
;
 Chelation-Assisted C-C Bond Activation of Biphenylene by Gold(I) Halides
;
_journal_name_full 'Chemical Science'
_journal_paper_doi 10.1039/D1SC03814A
_journal_year 2021
_chemical_formula_moiety 'C42 H52 Au2 Cl2 P2 2+, 2(B F4 -), C H2 Cl2, 5(H2 O)'
_chemical_formula_sum 'C43 H64 Au2 B2 Cl4 F8 O5 P2'
_chemical_formula_weight 1257.23
_space_group_crystal_system monoclinic
_space_group_IT_number 15
_space_group_name_Hall '-C 2yc'
_space_group_name_H-M_alt 'C 1 2/c 1'
_atom_sites_solution_hydrogens geom
_audit_creation_method SHELXL-2018/3
_audit_update_record
;
2021-02-25 deposited with the CCDC.	2021-10-27 downloaded from the CCDC.
;
_cell_angle_alpha 90
_cell_angle_beta 110.527(2)
_cell_angle_gamma 90
_cell_formula_units_Z 4
_cell_length_a 20.5063(4)
_cell_length_b 18.3561(3)
_cell_length_c 15.0880(3)
_cell_measurement_reflns_used 17217
_cell_measurement_temperature 160(2)
_cell_measurement_theta_max 30.0630
_cell_measurement_theta_min 3.0570
_cell_volume 5318.76(19)
_computing_cell_refinement 'CrysAlisPro, Version 1.171.39.46 (Rigaku Oxford Diffraction, 2018)'
_computing_data_collection 'CrysAlisPro, Version 1.171.39.46 (Rigaku Oxford Diffraction, 2018)'
_computing_data_reduction 'CrysAlisPro, Version 1.171.39.46 (Rigaku Oxford Diffraction, 2018)'
_computing_molecular_graphics 'ORTEPII (Johnson, 1976)'
_computing_publication_material 'SHELXL-2018 and PLATON (Spek, 2015)'
_computing_structure_refinement 'SHELXL-2018 (Sheldrick, 2015b)'
_computing_structure_solution 'SHELXT-2018 (Sheldrick, 2015a)'
_diffrn_ambient_environment N~2~
_diffrn_ambient_temperature 160(2)
_diffrn_detector 'CCD area detector'
_diffrn_detector_area_resol_mean 10.3801
_diffrn_detector_type 'Atlas CCD area detector on \k goniostat'
_diffrn_measured_fraction_theta_full 0.999
_diffrn_measured_fraction_theta_max 0.898
_diffrn_measurement_device 'four-circle \k-geometry diffractometer'
_diffrn_measurement_device_type 'Oxford Diffraction SuperNova, dual radiation diffractometer'
_diffrn_measurement_method '\w scans'
_diffrn_radiation_monochromator mirror
_diffrn_radiation_probe x-ray
_diffrn_radiation_type 'Mo K\a'
_diffrn_radiation_wavelength 0.71073
_diffrn_reflns_av_R_equivalents 0.0261
_diffrn_reflns_av_unetI/netI 0.0228
_diffrn_reflns_Laue_measured_fraction_full 0.999
_diffrn_reflns_Laue_measured_fraction_max 0.898
_diffrn_reflns_limit_h_max 27
_diffrn_reflns_limit_h_min -28
_diffrn_reflns_limit_k_max 23
_diffrn_reflns_limit_k_min -26
_diffrn_reflns_limit_l_max 18
_diffrn_reflns_limit_l_min -21
_diffrn_reflns_number 33592
_diffrn_reflns_point_group_measured_fraction_full 0.999
_diffrn_reflns_point_group_measured_fraction_max 0.898
_diffrn_reflns_theta_full 25.242
_diffrn_reflns_theta_max 30.436
_diffrn_reflns_theta_min 2.883
_diffrn_source 'micro-focus sealed X-ray tube'
_diffrn_source_type 'SuperNova (Mo) X-ray source'
_exptl_absorpt_coefficient_mu 5.724
_exptl_absorpt_correction_T_max 0.902
_exptl_absorpt_correction_T_min 0.462
_exptl_absorpt_correction_type gaussian
_exptl_absorpt_process_details
;
Numerical absorption correction based on gaussian integration over
a multifaceted crystal model 
plus an empirical absorption correction using spherical harmonics, 
implemented in the SCALE3 ABSPACK scaling algorithm.
CrysAlisPro, Version 1.171.39.46 (Rigaku Oxford Diffraction, 2018)
;
_exptl_crystal_colour yellow
_exptl_crystal_density_diffrn 1.570
_exptl_crystal_description prism
_exptl_crystal_F_000 2432
_exptl_crystal_size_max 0.20
_exptl_crystal_size_mid 0.12
_exptl_crystal_size_min 0.09
_platon_squeeze_details 'see _refine_special_details'
_refine_diff_density_max 1.049
_refine_diff_density_min -0.797
_refine_diff_density_rms 0.090
_refine_ls_extinction_method none
_refine_ls_goodness_of_fit_ref 1.014
_refine_ls_hydrogen_treatment constr
_refine_ls_matrix_type full
_refine_ls_number_parameters 268
_refine_ls_number_reflns 7254
_refine_ls_number_restraints 0
_refine_ls_restrained_S_all 1.014
_refine_ls_R_factor_all 0.0329
_refine_ls_R_factor_gt 0.0242
_refine_ls_shift/su_max 0.004
_refine_ls_shift/su_mean 0.000
_refine_ls_structure_factor_coef Fsqd
_refine_ls_weighting_details 'w=1/[\s^2^(Fo^2^)+(0.0204P)^2^+14.3250P] where P=(Fo^2^+2Fc^2^)/3'
_refine_ls_weighting_scheme calc
_refine_ls_wR_factor_gt 0.0511
_refine_ls_wR_factor_ref 0.0546
_reflns_Friedel_coverage 0.000
_reflns_number_gt 6090
_reflns_number_total 7254
_reflns_threshold_expression 'I > 2\s(I)'
_cod_data_source_file d1sc03814a2.cif
_cod_data_source_block NV1705
_cod_original_cell_volume 5318.76(18)
_cod_original_sg_symbol_H-M 'C 2/c'
_cod_database_code 1565049
_shelx_shelxl_version_number 2018/3
_shelx_space_group_comment
;
The symmetry employed for this shelxl refinement is uniquely defined
by the following loop, which should always be used as a source of
symmetry information in preference to the above space-group names.
They are only intended as comments.
;
_oxdiff_exptl_absorpt_empirical_full_min 0.873
_oxdiff_exptl_absorpt_empirical_full_max 1.195
_oxdiff_exptl_absorpt_empirical_details
;
Empirical correction (ABSPACK) includes:
- Absorption correction using spherical harmonics
- Frame scaling
;
_platon_squeeze_void_probe_radius 1.20

loop_
_space_group_symop_operation_xyz
'x, y, z'
'-x, y, -z+1/2'
'x+1/2, y+1/2, z'
'-x+1/2, y+1/2, -z+1/2'
'-x, -y, -z'
'x, -y, z-1/2'
'-x+1/2, -y+1/2, -z'
'x+1/2, -y+1/2, z-1/2'

loop_
_atom_site_label
_atom_site_type_symbol
_atom_site_fract_x
_atom_site_fract_y
_atom_site_fract_z
_atom_site_U_iso_or_equiv
_atom_site_adp_type
_atom_site_occupancy
_atom_site_site_symmetry_order
_atom_site_calc_flag
_atom_site_refinement_flags_posn
_atom_site_refinement_flags_adp
_atom_site_refinement_flags_occupancy
_atom_site_disorder_assembly
_atom_site_disorder_group
Au1 Au 1.01337(2) 0.23248(2) 0.85053(2) 0.02905(4) Uani 1 1 d . . . . .
Cl1 Cl 0.77803(6) 0.40537(7) 0.28472(7) 0.0772(4) Uani 1 1 d . . . . .
P1 P 0.91283(4) 0.27923(4) 0.85854(6) 0.03420(17) Uani 1 1 d . . . . .
C1 C 0.83372(14) 0.26532(17) 0.7536(2) 0.0367(7) Uani 1 1 d . . . . .
H101 H 0.810390 0.220438 0.763474 0.044 Uiso 1 1 calc R U . . .
H102 H 0.801631 0.306484 0.749668 0.044 Uiso 1 1 calc R U . . .
C2 C 0.84398(13) 0.25902(15) 0.6600(2) 0.0324(6) Uani 1 1 d . . . . .
C3 C 0.87665(13) 0.19437(16) 0.6381(2) 0.0344(6) Uani 1 1 d . . . . .
H3 H 0.895265 0.158534 0.685692 0.041 Uiso 1 1 calc R U . . .
C4 C 0.88135(14) 0.18366(17) 0.5485(2) 0.0393(7) Uani 1 1 d . . . . .
H4 H 0.901508 0.139885 0.536451 0.047 Uiso 1 1 calc R U . . .
C5 C 0.85673(16) 0.23656(18) 0.4749(2) 0.0412(7) Uani 1 1 d . . . . .
H5 H 0.860697 0.230242 0.414518 0.049 Uiso 1 1 calc R U . . .
C6 C 0.82731(14) 0.29638(18) 0.4976(2) 0.0383(7) Uani 1 1 d . . . . .
C7 C 0.79095(15) 0.36698(18) 0.4640(2) 0.0424(8) Uani 1 1 d . . . . .
C8 C 0.76570(18) 0.4162(2) 0.3920(3) 0.0524(9) Uani 1 1 d . . . . .
C9 C 0.72998(19) 0.4764(2) 0.4082(3) 0.0636(12) Uani 1 1 d . . . . .
H9 H 0.711581 0.511572 0.359554 0.076 Uiso 1 1 calc R U . . .
C10 C 0.72106(18) 0.4857(2) 0.4936(3) 0.0625(12) Uani 1 1 d . . . . .
H10 H 0.696082 0.527125 0.501857 0.075 Uiso 1 1 calc R U . . .
C11 C 0.74740(16) 0.43619(18) 0.5696(3) 0.0501(9) Uani 1 1 d . . . . .
H11 H 0.741326 0.443065 0.628662 0.060 Uiso 1 1 calc R U . . .
C12 C 0.78227(14) 0.37769(17) 0.5519(2) 0.0397(7) Uani 1 1 d . . . . .
C13 C 0.82005(13) 0.30729(16) 0.5875(2) 0.0337(6) Uani 1 1 d . . . . .
C14 C 0.8720(2) 0.4157(3) 0.9132(4) 0.0772(14) Uani 1 1 d . . . . .
H141 H 0.824683 0.403773 0.871100 0.116 Uiso 1 1 calc R U . . .
H142 H 0.878390 0.468659 0.915283 0.116 Uiso 1 1 calc R U . . .
H143 H 0.879093 0.397569 0.977012 0.116 Uiso 1 1 calc R U . . .
C15 C 0.92488(17) 0.37986(19) 0.8760(3) 0.0471(8) Uani 1 1 d . . . . .
C16 C 0.91563(19) 0.4121(2) 0.7789(3) 0.0572(10) Uani 1 1 d . . . . .
H161 H 0.943962 0.384542 0.750037 0.086 Uiso 1 1 calc R U . . .
H162 H 0.930504 0.463132 0.786225 0.086 Uiso 1 1 calc R U . . .
H163 H 0.866508 0.409158 0.738310 0.086 Uiso 1 1 calc R U . . .
C17 C 0.99959(18) 0.3963(2) 0.9434(3) 0.0561(10) Uani 1 1 d . . . . .
H171 H 1.006156 0.376475 1.006251 0.084 Uiso 1 1 calc R U . . .
H172 H 1.007016 0.449066 0.947928 0.084 Uiso 1 1 calc R U . . .
H173 H 1.033057 0.373636 0.918742 0.084 Uiso 1 1 calc R U . . .
C18 C 0.89414(18) 0.2299(2) 0.9552(3) 0.0519(9) Uani 1 1 d . . . . .
C19 C 0.8206(2) 0.2469(3) 0.9562(3) 0.0739(14) Uani 1 1 d . . . . .
H191 H 0.816484 0.299272 0.965734 0.111 Uiso 1 1 calc R U . . .
H192 H 0.813024 0.219952 1.007885 0.111 Uiso 1 1 calc R U . . .
H193 H 0.785608 0.232223 0.895776 0.111 Uiso 1 1 calc R U . . .
C20 C 0.9490(2) 0.2505(3) 1.0510(3) 0.0681(12) Uani 1 1 d . . . . .
H201 H 0.995673 0.242533 1.048820 0.102 Uiso 1 1 calc R U . . .
H202 H 0.942739 0.220283 1.100910 0.102 Uiso 1 1 calc R U . . .
H203 H 0.943625 0.301994 1.064367 0.102 Uiso 1 1 calc R U . . .
C21 C 0.8994(2) 0.1490(2) 0.9376(3) 0.0623(11) Uani 1 1 d . . . . .
H211 H 0.865154 0.135990 0.875710 0.093 Uiso 1 1 calc R U . . .
H212 H 0.889982 0.121014 0.987140 0.093 Uiso 1 1 calc R U . . .
H213 H 0.946294 0.137664 0.938462 0.093 Uiso 1 1 calc R U . . .
F1 F 0.58749(16) 0.3639(2) 0.6921(3) 0.1339(15) Uani 1 1 d . . . . .
F2 F 0.6432(2) 0.36923(17) 0.8443(2) 0.1226(14) Uani 1 1 d . . . . .
F3 F 0.70206(13) 0.37655(16) 0.7473(2) 0.0853(8) Uani 1 1 d . . . . .
F4 F 0.6550(2) 0.27170(15) 0.7605(3) 0.1090(11) Uani 1 1 d . . . . .
B1 B 0.6476(2) 0.3442(3) 0.7621(3) 0.0555(11) Uani 1 1 d . . . . .

loop_
_atom_site_aniso_label
_atom_site_aniso_U_11
_atom_site_aniso_U_22
_atom_site_aniso_U_33
_atom_site_aniso_U_23
_atom_site_aniso_U_13
_atom_site_aniso_U_12
Au1 0.01647(5) 0.03016(6) 0.04011(7) 0.00229(5) 0.00942(4) 0.00202(4)
Cl1 0.0817(8) 0.0779(7) 0.0511(5) 0.0161(5) -0.0028(5) -0.0332(6)
P1 0.0215(3) 0.0400(4) 0.0429(4) 0.0021(3) 0.0136(3) 0.0055(3)
C1 0.0176(12) 0.0405(16) 0.0526(18) 0.0054(14) 0.0129(13) 0.0022(11)
C2 0.0129(11) 0.0324(14) 0.0488(17) 0.0037(13) 0.0071(12) -0.0036(10)
C3 0.0153(11) 0.0281(14) 0.0537(18) 0.0015(13) 0.0045(12) -0.0028(10)
C4 0.0201(13) 0.0350(15) 0.0574(19) -0.0132(14) 0.0069(13) -0.0058(11)
C5 0.0267(15) 0.0477(18) 0.0432(17) -0.0099(15) 0.0048(13) -0.0124(13)
C6 0.0204(13) 0.0422(16) 0.0439(17) 0.0005(14) 0.0007(12) -0.0103(12)
C7 0.0218(14) 0.0422(17) 0.0510(19) 0.0087(15) -0.0025(13) -0.0103(12)
C8 0.0344(17) 0.049(2) 0.058(2) 0.0136(17) -0.0036(15) -0.0197(15)
C9 0.0379(19) 0.046(2) 0.082(3) 0.030(2) -0.0096(19) -0.0113(16)
C10 0.0316(18) 0.0366(18) 0.104(3) 0.018(2) 0.004(2) 0.0014(14)
C11 0.0263(15) 0.0391(17) 0.078(2) 0.0106(17) 0.0091(16) 0.0021(13)
C12 0.0180(13) 0.0352(16) 0.0564(19) 0.0088(14) 0.0013(13) -0.0038(11)
C13 0.0149(11) 0.0316(14) 0.0491(17) 0.0007(13) 0.0044(11) -0.0035(10)
C14 0.053(2) 0.071(3) 0.105(4) -0.022(3) 0.025(2) 0.024(2)
C15 0.0334(16) 0.0407(18) 0.063(2) -0.0101(16) 0.0109(15) 0.0089(14)
C16 0.045(2) 0.0372(18) 0.076(3) 0.0062(18) 0.0050(19) -0.0021(15)
C17 0.042(2) 0.047(2) 0.069(2) -0.0167(18) 0.0065(18) 0.0045(16)
C18 0.0347(17) 0.078(3) 0.051(2) 0.0159(19) 0.0256(16) 0.0090(17)
C19 0.042(2) 0.120(4) 0.074(3) 0.016(3) 0.037(2) 0.011(2)
C20 0.049(2) 0.110(4) 0.050(2) 0.013(2) 0.0233(19) 0.009(2)
C21 0.047(2) 0.069(3) 0.078(3) 0.029(2) 0.031(2) -0.0002(19)
F1 0.0633(19) 0.134(3) 0.153(3) -0.027(3) -0.027(2) 0.0148(19)
F2 0.209(4) 0.092(2) 0.117(2) -0.0438(19) 0.120(3) -0.056(2)
F3 0.0597(16) 0.096(2) 0.119(2) -0.0024(17) 0.0548(16) 0.0048(14)
F4 0.133(3) 0.0552(17) 0.137(3) -0.0172(17) 0.045(2) 0.0015(17)
B1 0.040(2) 0.059(3) 0.067(3) -0.018(2) 0.019(2) -0.0019(19)

loop_
_atom_type_symbol
_atom_type_description
_atom_type_scat_dispersion_real
_atom_type_scat_dispersion_imag
_atom_type_scat_source
C C 0.0033 0.0016 'International Tables Vol C Tables 4.2.6.8 and 6.1.1.4'
H H 0.0000 0.0000 'International Tables Vol C Tables 4.2.6.8 and 6.1.1.4'
Au Au -2.0133 8.8022 'International Tables Vol C Tables 4.2.6.8 and 6.1.1.4'
B B 0.0013 0.0007 'International Tables Vol C Tables 4.2.6.8 and 6.1.1.4'
Cl Cl 0.1484 0.1585 'International Tables Vol C Tables 4.2.6.8 and 6.1.1.4'
F F 0.0171 0.0103 'International Tables Vol C Tables 4.2.6.8 and 6.1.1.4'
P P 0.1023 0.0942 'International Tables Vol C Tables 4.2.6.8 and 6.1.1.4'

loop_
_exptl_crystal_face_index_h
_exptl_crystal_face_index_k
_exptl_crystal_face_index_l
_exptl_crystal_face_perp_dist
5 -4 -5 0.0422
-5 4 5 0.0518
-2 -5 2 0.0549
2 -3 5 0.0615
-5 5 -3 0.0724
2 5 -1 0.0584
0 1 -5 0.0689
-5 0 1 0.0912
-5 -4 3 0.0632
-5 -5 -3 0.0967
2 -1 5 0.0643
5 1 0 0.0993
-5 5 2 0.0576

loop_
_geom_angle_atom_site_label_1
_geom_angle_atom_site_label_2
_geom_angle_atom_site_label_3
_geom_angle
_geom_angle_site_symmetry_1
_geom_angle_site_symmetry_3
_geom_angle_publ_flag
P1 Au1 C3 171.80(8) . 2_756 ?
P1 Au1 C4 139.12(9) . 2_756 ?
C3 Au1 C4 35.08(11) 2_756 2_756 ?
P1 Au1 Au1 102.36(2) . 2_756 ?
C3 Au1 Au1 84.21(8) 2_756 2_756 ?
C4 Au1 Au1 118.41(8) 2_756 2_756 ?
C1 P1 C18 104.12(16) . . ?
C1 P1 C15 106.89(15) . . ?
C18 P1 C15 114.97(18) . . ?
C1 P1 Au1 116.28(10) . . ?
C18 P1 Au1 107.26(11) . . ?
C15 P1 Au1 107.61(11) . . ?
C2 C1 P1 116.51(19) . . ?
C2 C1 H101 108.2 . . ?
P1 C1 H101 108.2 . . ?
C2 C1 H102 108.2 . . ?
P1 C1 H102 108.2 . . ?
H101 C1 H102 107.3 . . ?
C13 C2 C3 114.4(3) . . ?
C13 C2 C1 125.1(3) . . ?
C3 C2 C1 120.2(3) . . ?
C4 C3 C2 121.7(3) . . ?
C4 C3 Au1 73.68(16) . 2_756 ?
C2 C3 Au1 104.54(17) . 2_756 ?
C4 C3 H3 119.1 . . ?
C2 C3 H3 119.1 . . ?
Au1 C3 H3 91.8 2_756 . ?
C3 C4 C5 122.0(3) . . ?
C3 C4 Au1 71.24(15) . 2_756 ?
C5 C4 Au1 103.86(19) . 2_756 ?
C3 C4 H4 119.0 . . ?
C5 C4 H4 119.0 . . ?
Au1 C4 H4 94.8 2_756 . ?
C6 C5 C4 115.0(3) . . ?
C6 C5 H5 122.5 . . ?
C4 C5 H5 122.5 . . ?
C5 C6 C13 123.9(3) . . ?
C5 C6 C7 146.4(3) . . ?
C13 C6 C7 89.7(3) . . ?
C8 C7 C12 121.1(3) . . ?
C8 C7 C6 148.0(4) . . ?
C12 C7 C6 90.8(3) . . ?
C7 C8 C9 117.4(4) . . ?
C7 C8 Cl1 121.8(3) . . ?
C9 C8 Cl1 120.8(3) . . ?
C10 C9 C8 120.8(3) . . ?
C10 C9 H9 119.6 . . ?
C8 C9 H9 119.6 . . ?
C9 C10 C11 122.9(4) . . ?
C9 C10 H10 118.5 . . ?
C11 C10 H10 118.5 . . ?
C12 C11 C10 115.0(4) . . ?
C12 C11 H11 122.5 . . ?
C10 C11 H11 122.5 . . ?
C11 C12 C7 122.7(3) . . ?
C11 C12 C13 147.4(3) . . ?
C7 C12 C13 89.9(3) . . ?
C2 C13 C6 122.9(3) . . ?
C2 C13 C12 147.4(3) . . ?
C6 C13 C12 89.6(3) . . ?
C15 C14 H141 109.5 . . ?
C15 C14 H142 109.5 . . ?
H141 C14 H142 109.5 . . ?
C15 C14 H143 109.5 . . ?
H141 C14 H143 109.5 . . ?
H142 C14 H143 109.5 . . ?
C16 C15 C14 108.6(3) . . ?
C16 C15 C17 108.5(3) . . ?
C14 C15 C17 110.0(3) . . ?
C16 C15 P1 106.3(2) . . ?
C14 C15 P1 113.6(3) . . ?
C17 C15 P1 109.7(2) . . ?
C15 C16 H161 109.5 . . ?
C15 C16 H162 109.5 . . ?
H161 C16 H162 109.5 . . ?
C15 C16 H163 109.5 . . ?
H161 C16 H163 109.5 . . ?
H162 C16 H163 109.5 . . ?
C15 C17 H171 109.5 . . ?
C15 C17 H172 109.5 . . ?
H171 C17 H172 109.5 . . ?
C15 C17 H173 109.5 . . ?
H171 C17 H173 109.5 . . ?
H172 C17 H173 109.5 . . ?
C21 C18 C20 109.4(3) . . ?
C21 C18 C19 109.1(3) . . ?
C20 C18 C19 109.6(3) . . ?
C21 C18 P1 106.9(3) . . ?
C20 C18 P1 109.4(3) . . ?
C19 C18 P1 112.2(3) . . ?
C18 C19 H191 109.5 . . ?
C18 C19 H192 109.5 . . ?
H191 C19 H192 109.5 . . ?
C18 C19 H193 109.5 . . ?
H191 C19 H193 109.5 . . ?
H192 C19 H193 109.5 . . ?
C18 C20 H201 109.5 . . ?
C18 C20 H202 109.5 . . ?
H201 C20 H202 109.5 . . ?
C18 C20 H203 109.5 . . ?
H201 C20 H203 109.5 . . ?
H202 C20 H203 109.5 . . ?
C18 C21 H211 109.5 . . ?
C18 C21 H212 109.5 . . ?
H211 C21 H212 109.5 . . ?
C18 C21 H213 109.5 . . ?
H211 C21 H213 109.5 . . ?
H212 C21 H213 109.5 . . ?
F4 B1 F3 109.1(4) . . ?
F4 B1 F2 113.4(4) . . ?
F3 B1 F2 109.0(4) . . ?
F4 B1 F1 109.2(4) . . ?
F3 B1 F1 109.3(4) . . ?
F2 B1 F1 106.7(4) . . ?

loop_
_geom_bond_atom_site_label_1
_geom_bond_atom_site_label_2
_geom_bond_distance
_geom_bond_site_symmetry_2
_geom_bond_publ_flag
Au1 P1 2.2752(7) . ?
Au1 C3 2.309(3) 2_756 ?
Au1 C4 2.341(3) 2_756 ?
Au1 Au1 2.8874(2) 2_756 ?
Cl1 C8 1.735(4) . ?
P1 C1 1.845(3) . ?
P1 C18 1.867(4) . ?
P1 C15 1.870(4) . ?
C1 C2 1.503(5) . ?
C1 H101 0.9900 . ?
C1 H102 0.9900 . ?
C2 C13 1.358(4) . ?
C2 C3 1.457(4) . ?
C3 C4 1.401(4) . ?
C3 H3 0.9500 . ?
C4 C5 1.428(5) . ?
C4 H4 0.9500 . ?
C5 C6 1.354(5) . ?
C5 H5 0.9500 . ?
C6 C13 1.430(4) . ?
C6 C7 1.492(5) . ?
C7 C8 1.367(5) . ?
C7 C12 1.412(5) . ?
C8 C9 1.395(6) . ?
C9 C10 1.373(6) . ?
C9 H9 0.9500 . ?
C10 C11 1.414(5) . ?
C10 H10 0.9500 . ?
C11 C12 1.368(5) . ?
C11 H11 0.9500 . ?
C12 C13 1.506(4) . ?
C14 C15 1.533(5) . ?
C14 H141 0.9800 . ?
C14 H142 0.9800 . ?
C14 H143 0.9800 . ?
C15 C16 1.528(5) . ?
C15 C17 1.542(5) . ?
C16 H161 0.9800 . ?
C16 H162 0.9800 . ?
C16 H163 0.9800 . ?
C17 H171 0.9800 . ?
C17 H172 0.9800 . ?
C17 H173 0.9800 . ?
C18 C21 1.520(6) . ?
C18 C20 1.535(6) . ?
C18 C19 1.546(5) . ?
C19 H191 0.9800 . ?
C19 H192 0.9800 . ?
C19 H193 0.9800 . ?
C20 H201 0.9800 . ?
C20 H202 0.9800 . ?
C20 H203 0.9800 . ?
C21 H211 0.9800 . ?
C21 H212 0.9800 . ?
C21 H213 0.9800 . ?
F1 B1 1.360(5) . ?
F2 B1 1.356(5) . ?
F3 B1 1.352(5) . ?
F4 B1 1.340(5) . ?

loop_
_geom_torsion_atom_site_label_1
_geom_torsion_atom_site_label_2
_geom_torsion_atom_site_label_3
_geom_torsion_atom_site_label_4
_geom_torsion
_geom_torsion_site_symmetry_1
_geom_torsion_site_symmetry_2
_geom_torsion_site_symmetry_3
_geom_torsion_site_symmetry_4
_geom_torsion_publ_flag
C18 P1 C1 C2 -146.3(2) . . . . ?
C15 P1 C1 C2 91.6(3) . . . . ?
Au1 P1 C1 C2 -28.6(3) . . . . ?
P1 C1 C2 C13 -114.6(3) . . . . ?
P1 C1 C2 C3 70.9(3) . . . . ?
C13 C2 C3 C4 -0.9(4) . . . . ?
C1 C2 C3 C4 174.1(2) . . . . ?
C13 C2 C3 Au1 78.6(2) . . . 2_756 ?
C1 C2 C3 Au1 -106.3(2) . . . 2_756 ?
C2 C3 C4 C5 2.3(4) . . . . ?
Au1 C3 C4 C5 -95.0(3) 2_756 . . . ?
C2 C3 C4 Au1 97.3(2) . . . 2_756 ?
C3 C4 C5 C6 -1.5(4) . . . . ?
Au1 C4 C5 C6 -77.8(3) 2_756 . . . ?
C4 C5 C6 C13 -0.5(4) . . . . ?
C4 C5 C6 C7 -177.0(4) . . . . ?
C5 C6 C7 C8 -1.9(8) . . . . ?
C13 C6 C7 C8 -179.0(5) . . . . ?
C5 C6 C7 C12 176.0(5) . . . . ?
C13 C6 C7 C12 -1.1(2) . . . . ?
C12 C7 C8 C9 -1.2(4) . . . . ?
C6 C7 C8 C9 176.4(4) . . . . ?
C12 C7 C8 Cl1 178.1(2) . . . . ?
C6 C7 C8 Cl1 -4.3(7) . . . . ?
C7 C8 C9 C10 0.3(5) . . . . ?
Cl1 C8 C9 C10 -179.0(3) . . . . ?
C8 C9 C10 C11 0.6(6) . . . . ?
C9 C10 C11 C12 -0.5(5) . . . . ?
C10 C11 C12 C7 -0.5(5) . . . . ?
C10 C11 C12 C13 -177.5(4) . . . . ?
C8 C7 C12 C11 1.4(5) . . . . ?
C6 C7 C12 C11 -177.4(3) . . . . ?
C8 C7 C12 C13 179.7(3) . . . . ?
C6 C7 C12 C13 1.0(2) . . . . ?
C3 C2 C13 C6 -1.1(4) . . . . ?
C1 C2 C13 C6 -175.8(3) . . . . ?
C3 C2 C13 C12 177.0(4) . . . . ?
C1 C2 C13 C12 2.2(6) . . . . ?
C5 C6 C13 C2 1.9(4) . . . . ?
C7 C6 C13 C2 179.9(3) . . . . ?
C5 C6 C13 C12 -177.1(3) . . . . ?
C7 C6 C13 C12 1.0(2) . . . . ?
C11 C12 C13 C2 -2.0(8) . . . . ?
C7 C12 C13 C2 -179.4(4) . . . . ?
C11 C12 C13 C6 176.4(5) . . . . ?
C7 C12 C13 C6 -1.0(2) . . . . ?
C1 P1 C15 C16 -46.9(3) . . . . ?
C18 P1 C15 C16 -161.9(2) . . . . ?
Au1 P1 C15 C16 78.7(2) . . . . ?
C1 P1 C15 C14 72.4(3) . . . . ?
C18 P1 C15 C14 -42.6(3) . . . . ?
Au1 P1 C15 C14 -162.0(3) . . . . ?
C1 P1 C15 C17 -164.0(3) . . . . ?
C18 P1 C15 C17 81.0(3) . . . . ?
Au1 P1 C15 C17 -38.5(3) . . . . ?
C1 P1 C18 C21 73.6(3) . . . . ?
C15 P1 C18 C21 -169.8(2) . . . . ?
Au1 P1 C18 C21 -50.2(3) . . . . ?
C1 P1 C18 C20 -168.0(3) . . . . ?
C15 P1 C18 C20 -51.4(3) . . . . ?
Au1 P1 C18 C20 68.2(3) . . . . ?
C1 P1 C18 C19 -46.0(4) . . . . ?
C15 P1 C18 C19 70.6(4) . . . . ?
Au1 P1 C18 C19 -169.8(3) . . . . ?

loop_
_platon_squeeze_void_nr
_platon_squeeze_void_average_x
_platon_squeeze_void_average_y
_platon_squeeze_void_average_z
_platon_squeeze_void_volume
_platon_squeeze_void_count_electrons
_platon_squeeze_void_content
1 -0.000 -0.000 -0.015 297 94 ' '
2 0.500 0.500 0.003 297 94 ' '
3 0.500 -0.099 0.250 152 44 ' '
4 1.000 0.401 0.250 152 44 ' '
5 0.500 0.099 0.750 151 44 ' '
6 1.000 0.599 0.750 151 44 ' '

loop_
_exptl_oxdiff_crystal_face_indexfrac_h
_exptl_oxdiff_crystal_face_indexfrac_k
_exptl_oxdiff_crystal_face_indexfrac_l
_exptl_oxdiff_crystal_face_x
_exptl_oxdiff_crystal_face_y
_exptl_oxdiff_crystal_face_z
4.9903 -4.0278 -4.9830 0.0007 0.2311 -0.1872
-4.9903 4.0278 4.9830 -0.0007 -0.2311 0.1872
-2.0128 -4.9885 2.0075 0.1830 0.0843 0.0832
1.9782 -2.9864 5.0063 0.0215 0.1311 0.2775
-4.9714 4.9996 -3.0151 -0.0083 -0.2592 -0.2147
2.0107 4.9920 -1.0080 -0.1855 -0.0842 -0.0331
0.0128 0.9823 -4.9996 -0.0152 -0.0276 -0.2517
-4.9922 0.0140 0.9936 0.1204 -0.1246 -0.0081
-5.0064 -3.9787 3.0013 0.2265 -0.0172 0.0971
-4.9966 -4.9998 -2.9935 0.2693 0.0086 -0.2021
1.9833 -0.9865 5.0020 -0.0340 0.0776 0.2750
4.9927 0.9895 0.0037 -0.1507 0.0980 0.0569
-4.9816 5.0172 1.9823 -0.0209 -0.2584 0.0357
